data_4038634
loop_
_publ_author_name
'Joshi, Dirgha Raj'
'Seo, Yohan'
'Heo, Yunkyung'
'Park, So-Hyeon'
'Lee, Yechan'
'Namkung, Wan'
'Kim, Ikyon'

_publ_section_title
;
 Domino [4+2] Annulation Access to Quinone-Indolizine Hybrids: Anticancer
 N-Fused Polycycles.
;
_journal_name_full 'The Journal of organic chemistry'
_journal_paper_doi 10.1021/acs.joc.0c01291
_journal_year 2020
_chemical_formula_moiety 'C20 H12 Cl N O4'
_chemical_formula_sum 'C20 H12 Cl N O4'
_chemical_formula_weight 365.76
_space_group_crystal_system triclinic
_space_group_IT_number 2
_space_group_name_Hall '-P 1'
_space_group_name_H-M_alt 'P -1'
_atom_sites_solution_hydrogens geom
_atom_sites_solution_primary dual
_audit_creation_date 2020-01-03
_audit_creation_method
;
Olex2 1.3
(compiled Nov 21 2019 18:19:11 for OlexSys, GUI svn.r6003)
;
_cell_angle_alpha 96.365(3)
_cell_angle_beta 98.489(3)
_cell_angle_gamma 108.418(4)
_cell_formula_units_Z 2
_cell_length_a 8.2755(3)
_cell_length_b 10.0566(4)
_cell_length_c 14.2145(6)
_cell_measurement_reflns_used 7518
_cell_measurement_temperature 100.00(10)
_cell_measurement_theta_max 29.0680
_cell_measurement_theta_min 2.7520
_cell_volume 1094.34(8)
_computing_cell_refinement 'CrysAlisPro 1.171.39.29d (Rigaku OD, 2017)'
_computing_data_collection 'CrysAlisPro 1.171.39.29d (Rigaku OD, 2017)'
_computing_data_reduction 'CrysAlisPro 1.171.39.29d (Rigaku OD, 2017)'
_computing_molecular_graphics 'Olex2 1.3 (Dolomanov et al., 2009)'
_computing_publication_material 'Olex2 1.3 (Dolomanov et al., 2009)'
_computing_structure_refinement 'SHELXL 2017/1 (Sheldrick, 2015)'
_computing_structure_solution 'SHELXT 2014/5 (Sheldrick, 2014)'
_diffrn_ambient_environment N~2~
_diffrn_ambient_temperature 100.00(10)
_diffrn_detector 'CCD plate'
_diffrn_detector_area_resol_mean 5.2262
_diffrn_detector_type AtlasS2
_diffrn_measured_fraction_theta_full 0.997
_diffrn_measured_fraction_theta_max 0.989
_diffrn_measurement_details
;
List of Runs (angles in degrees, time in seconds):

  # Type    Start    End  Width  t~exp~   \w     \q     \k     \f   Frames
--------------------------------------------------------------------------
  1  \w    -45.00  14.00   1.00    8.78    --  -11.20  81.00 -53.00   59
  2  \w    -36.00 -11.00   1.00    8.78    --  -11.20 -81.00-176.00   25
  3  \w    -33.00  45.00   1.00    8.78    --   11.83 -81.00-176.00   78
  4  \w    -66.00  21.00   1.00    8.78    --  -11.20 -77.00  90.00   87
  5  \w    -64.00  44.00   1.00    8.78    --   11.83 -77.00  30.00  108
  6  \w    -15.00  75.00   1.00    8.78    --   11.83  57.00  90.00   90
  7  \w    -13.00  86.00   1.00    8.78    --   11.83  38.00 -90.00   99
  8  \w    -20.00  53.00   1.00    8.78    --   11.83 -99.00 -90.00   73
  9  \w    -12.00  53.00   1.00    8.78    --   11.83 -99.00 150.00   65
 10  \w    -13.00  83.00   1.00    8.78    --   11.83  38.00   0.00   96
;
_diffrn_measurement_device 'four-circle diffractometer'
_diffrn_measurement_device_type 'SuperNova, Dual, Cu at home/near, AtlasS2'
_diffrn_measurement_method '\w scans'
_diffrn_orient_matrix_type 'CrysAlisPro convention (1999,Acta A55,543-557)'
_diffrn_orient_matrix_UB_11 0.0885396000
_diffrn_orient_matrix_UB_12 0.0405594000
_diffrn_orient_matrix_UB_13 0.0185740000
_diffrn_orient_matrix_UB_21 -0.0237841000
_diffrn_orient_matrix_UB_22 0.0325156000
_diffrn_orient_matrix_UB_23 0.0401046000
_diffrn_orient_matrix_UB_31 0.0086090000
_diffrn_orient_matrix_UB_32 -0.0546264000
_diffrn_orient_matrix_UB_33 0.0258044000
_diffrn_radiation_monochromator mirror
_diffrn_radiation_probe x-ray
_diffrn_radiation_type 'Mo K\a'
_diffrn_radiation_wavelength 0.71073
_diffrn_reflns_av_R_equivalents 0.0510
_diffrn_reflns_av_unetI/netI 0.0437
_diffrn_reflns_Laue_measured_fraction_full 0.997
_diffrn_reflns_Laue_measured_fraction_max 0.989
_diffrn_reflns_limit_h_max 10
_diffrn_reflns_limit_h_min -10
_diffrn_reflns_limit_k_max 13
_diffrn_reflns_limit_k_min -12
_diffrn_reflns_limit_l_max 18
_diffrn_reflns_limit_l_min -18
_diffrn_reflns_number 22937
_diffrn_reflns_point_group_measured_fraction_full 0.997
_diffrn_reflns_point_group_measured_fraction_max 0.989
_diffrn_reflns_theta_full 25.242
_diffrn_reflns_theta_max 27.499
_diffrn_reflns_theta_min 2.165
_diffrn_source 'micro-focus sealed X-ray tube'
_diffrn_source_type 'SuperNova (Mo) X-ray Source'
_exptl_absorpt_coefficient_mu 0.195
_exptl_absorpt_correction_T_max 1.00000
_exptl_absorpt_correction_T_min 0.45922
_exptl_absorpt_correction_type multi-scan
_exptl_absorpt_process_details
;
CrysAlisPro 1.171.39.29d (Rigaku Oxford Diffraction, 2017)
Empirical absorption correction using spherical harmonics,
 implemented in SCALE3 ABSPACK scaling algorithm.
;
_exptl_crystal_colour 'metallic light pink'
_exptl_crystal_colour_lustre metallic
_exptl_crystal_colour_modifier light
_exptl_crystal_colour_primary pink
_exptl_crystal_density_diffrn 1.110
_exptl_crystal_description needle
_exptl_crystal_F_000 376
_exptl_crystal_size_max 0.52
_exptl_crystal_size_mid 0.151
_exptl_crystal_size_min 0.106
_refine_diff_density_max 0.509
_refine_diff_density_min -0.340
_refine_diff_density_rms 0.082
_refine_ls_extinction_method none
_refine_ls_goodness_of_fit_ref 1.062
_refine_ls_hydrogen_treatment constr
_refine_ls_matrix_type full
_refine_ls_number_parameters 236
_refine_ls_number_reflns 4972
_refine_ls_number_restraints 0
_refine_ls_restrained_S_all 1.062
_refine_ls_R_factor_all 0.0656
_refine_ls_R_factor_gt 0.0553
_refine_ls_shift/su_max 0.001
_refine_ls_shift/su_mean 0.000
_refine_ls_structure_factor_coef Fsqd
_refine_ls_weighting_details 'w=1/[\s^2^(Fo^2^)+(0.0967P)^2^+0.6182P] where P=(Fo^2^+2Fc^2^)/3'
_refine_ls_weighting_scheme calc
_refine_ls_wR_factor_gt 0.1689
_refine_ls_wR_factor_ref 0.1782
_reflns_Friedel_coverage 0.000
_reflns_number_gt 4017
_reflns_number_total 4972
_reflns_threshold_expression 'I > 2\s(I)'
_cod_data_source_file jo0c01291_si_002.cif
_cod_data_source_block exp_1418
_cod_database_code 4038634
_shelx_shelxl_version_number 2017/1
_chemical_oxdiff_formula 'C24 H12 Cl N O6'
_chemical_oxdiff_usercomment DR-327
_shelx_space_group_comment
;
The symmetry employed for this shelxl refinement is uniquely defined
by the following loop, which should always be used as a source of
symmetry information in preference to the above space-group names.
They are only intended as comments.
;
_shelx_estimated_absorpt_t_max 0.980
_shelx_estimated_absorpt_t_min 0.906
_reflns_odcompleteness_completeness 99.98
_reflns_odcompleteness_iscentric 1
_reflns_odcompleteness_theta 26.32
_olex2_refinement_description
;
1. Fixed Uiso
 At 1.2 times of:
  All C(H) groups
 At 1.5 times of:
  All C(H,H,H) groups
2.a Aromatic/amide H refined with riding coordinates:
 C16(H16), C11(H11), C20(H20), C4(H4), C5(H5), C2(H2), C19(H19), C18(H18),
 C3(H3)
2.b Idealised Me refined as rotating group:
 C12(H12A,H12B,H12C)
;
_smtbx_masks_void_probe_radius 1.2
_smtbx_masks_void_truncation_radius 1.2
_olex2_date_sample_data_collection 2020-01-02
_olex2_submission_special_instructions 'No special instructions were received'
_oxdiff_exptl_absorpt_empirical_details
;
Empirical correction (ABSPACK) includes:
- Absorption correction using spherical harmonics
- Frame scaling
;
_oxdiff_exptl_absorpt_empirical_full_max 2.281
_oxdiff_exptl_absorpt_empirical_full_min 0.438

loop_
_space_group_symop_operation_xyz
'x, y, z'
'-x, -y, -z'

loop_
_atom_site_label
_atom_site_type_symbol
_atom_site_fract_x
_atom_site_fract_y
_atom_site_fract_z
_atom_site_U_iso_or_equiv
_atom_site_adp_type
_atom_site_occupancy
_atom_site_site_symmetry_order
_atom_site_calc_flag
_atom_site_refinement_flags_posn
_atom_site_refinement_flags_adp
_atom_site_refinement_flags_occupancy
_atom_site_disorder_assembly
_atom_site_disorder_group
Cl1 Cl 0.42718(8) 1.14956(6) 0.85317(5) 0.03454(19) Uani 1 1 d . . . . .
O1 O 0.23195(18) 0.45039(15) 0.86600(10) 0.0187(3) Uani 1 1 d . . . . .
O4 O 0.2115(2) 0.27250(16) 0.35365(10) 0.0225(3) Uani 1 1 d . . . . .
O2 O 0.09372(19) 0.45987(16) 0.64670(10) 0.0232(3) Uani 1 1 d . . . . .
O3 O 0.5040(2) 0.26621(18) 0.44953(11) 0.0281(4) Uani 1 1 d . . . . .
N1 N 0.5678(2) 0.46645(17) 0.79639(11) 0.0152(3) Uani 1 1 d . . . . .
C7 C 0.3119(2) 0.5268(2) 0.81462(13) 0.0157(4) Uani 1 1 d . . . . .
C9 C 0.3587(2) 0.4162(2) 0.65297(13) 0.0146(4) Uani 1 1 d . . . . .
C15 C 0.4690(3) 0.3647(2) 0.60099(14) 0.0166(4) Uani 1 1 d . . . . .
C6 C 0.3378(2) 0.6806(2) 0.82275(14) 0.0162(4) Uani 1 1 d . . . . .
C8 C 0.4099(2) 0.4666(2) 0.74934(14) 0.0155(4) Uani 1 1 d . . . . .
C16 C 0.6264(3) 0.3656(2) 0.64824(15) 0.0181(4) Uani 1 1 d . . . . .
H16 H 0.699235 0.331868 0.613506 0.022 Uiso 1 1 calc R U . . .
C17 C 0.6802(3) 0.4163(2) 0.74793(15) 0.0179(4) Uani 1 1 d . . . . .
C11 C 0.1441(3) 0.3707(2) 0.49836(14) 0.0179(4) Uani 1 1 d . . . . .
H11 H 0.038721 0.375322 0.464317 0.022 Uiso 1 1 calc R U . . .
C10 C 0.1903(3) 0.4184(2) 0.60211(14) 0.0165(4) Uani 1 1 d . . . . .
C20 C 0.6462(3) 0.5131(2) 0.89211(14) 0.0183(4) Uani 1 1 d . . . . .
H20 H 0.599331 0.552284 0.940937 0.022 Uiso 1 1 calc R U . . .
C4 C 0.4221(3) 0.7600(2) 0.75856(15) 0.0198(4) Uani 1 1 d . . . . .
H4 H 0.461728 0.715108 0.708803 0.024 Uiso 1 1 calc R U . . .
C5 C 0.2830(3) 0.7477(2) 0.89700(14) 0.0197(4) Uani 1 1 d . . . . .
H5 H 0.227009 0.694021 0.941132 0.024 Uiso 1 1 calc R U . . .
C14 C 0.4152(3) 0.3125(2) 0.49627(15) 0.0198(4) Uani 1 1 d . . . . .
C2 C 0.3098(3) 0.8914(2) 0.90657(15) 0.0224(4) Uani 1 1 d . . . . .
H2 H 0.272385 0.937326 0.956856 0.027 Uiso 1 1 calc R U . . .
C13 C 0.2447(3) 0.3201(2) 0.44852(14) 0.0178(4) Uani 1 1 d . . . . .
C19 C 0.8033(3) 0.4930(2) 0.90438(15) 0.0213(4) Uani 1 1 d . . . . .
H19 H 0.884295 0.516337 0.963568 0.026 Uiso 1 1 calc R U . . .
C18 C 0.8259(3) 0.4326(2) 0.81564(15) 0.0218(4) Uani 1 1 d . . . . .
H18 H 0.923547 0.407448 0.804236 0.026 Uiso 1 1 calc R U . . .
C1 C 0.3928(3) 0.9681(2) 0.84108(16) 0.0228(5) Uani 1 1 d . . . . .
C3 C 0.4478(3) 0.9043(2) 0.76757(15) 0.0233(5) Uani 1 1 d . . . . .
H3 H 0.502879 0.958506 0.723380 0.028 Uiso 1 1 calc R U . . .
C12 C 0.0460(3) 0.2667(2) 0.30022(15) 0.0246(5) Uani 1 1 d . . . . .
H12A H 0.037935 0.234318 0.231519 0.037 Uiso 1 1 calc R U . . .
H12B H 0.035836 0.361536 0.309135 0.037 Uiso 1 1 calc R U . . .
H12C H -0.047857 0.200251 0.323754 0.037 Uiso 1 1 calc R U . . .

loop_
_atom_site_aniso_label
_atom_site_aniso_U_11
_atom_site_aniso_U_22
_atom_site_aniso_U_33
_atom_site_aniso_U_23
_atom_site_aniso_U_13
_atom_site_aniso_U_12
Cl1 0.0429(4) 0.0164(3) 0.0445(4) 0.0074(2) 0.0148(3) 0.0068(2)
O1 0.0164(7) 0.0205(7) 0.0196(7) 0.0054(5) 0.0046(5) 0.0058(6)
O4 0.0278(8) 0.0269(8) 0.0139(7) 0.0000(6) 0.0013(6) 0.0133(6)
O2 0.0201(8) 0.0325(8) 0.0195(7) 0.0015(6) 0.0023(6) 0.0139(6)
O3 0.0309(9) 0.0399(10) 0.0211(8) 0.0043(7) 0.0095(7) 0.0205(7)
N1 0.0126(8) 0.0177(8) 0.0161(8) 0.0049(6) 0.0028(6) 0.0057(6)
C7 0.0107(9) 0.0203(10) 0.0151(9) 0.0019(7) -0.0011(7) 0.0058(7)
C9 0.0142(9) 0.0155(9) 0.0149(9) 0.0039(7) 0.0036(7) 0.0054(7)
C15 0.0162(10) 0.0163(9) 0.0192(10) 0.0056(7) 0.0050(7) 0.0065(7)
C6 0.0113(9) 0.0202(10) 0.0167(9) 0.0044(7) 0.0003(7) 0.0055(7)
C8 0.0133(9) 0.0164(9) 0.0176(9) 0.0044(7) 0.0024(7) 0.0057(7)
C16 0.0177(10) 0.0187(10) 0.0215(10) 0.0064(8) 0.0078(8) 0.0084(8)
C17 0.0158(10) 0.0191(10) 0.0221(10) 0.0069(8) 0.0066(8) 0.0077(8)
C11 0.0166(10) 0.0197(10) 0.0174(10) 0.0043(7) 0.0005(7) 0.0070(8)
C10 0.0156(10) 0.0157(9) 0.0184(10) 0.0040(7) 0.0024(7) 0.0059(7)
C20 0.0178(10) 0.0203(10) 0.0156(9) 0.0034(7) 0.0011(7) 0.0055(8)
C4 0.0200(10) 0.0215(10) 0.0185(10) 0.0043(8) 0.0053(8) 0.0067(8)
C5 0.0199(10) 0.0194(10) 0.0189(10) 0.0044(8) 0.0064(8) 0.0040(8)
C14 0.0221(11) 0.0200(10) 0.0201(10) 0.0063(8) 0.0069(8) 0.0086(8)
C2 0.0245(11) 0.0190(10) 0.0227(10) 0.0004(8) 0.0078(8) 0.0057(8)
C13 0.0229(11) 0.0152(9) 0.0147(9) 0.0037(7) 0.0025(8) 0.0059(8)
C19 0.0159(10) 0.0255(11) 0.0216(10) 0.0077(8) -0.0008(8) 0.0063(8)
C18 0.0144(10) 0.0254(11) 0.0273(11) 0.0098(8) 0.0037(8) 0.0073(8)
C1 0.0223(11) 0.0181(10) 0.0257(11) 0.0041(8) 0.0010(8) 0.0050(8)
C3 0.0221(11) 0.0219(10) 0.0255(11) 0.0092(8) 0.0067(8) 0.0043(8)
C12 0.0291(12) 0.0276(11) 0.0165(10) 0.0021(8) -0.0002(8) 0.0114(9)

loop_
_atom_type_symbol
_atom_type_description
_atom_type_scat_dispersion_real
_atom_type_scat_dispersion_imag
_atom_type_scat_source
C C 0.0033 0.0016 'International Tables Vol C Tables 4.2.6.8 and 6.1.1.4'
H H 0.0000 0.0000 'International Tables Vol C Tables 4.2.6.8 and 6.1.1.4'
Cl Cl 0.1484 0.1585 'International Tables Vol C Tables 4.2.6.8 and 6.1.1.4'
N N 0.0061 0.0033 'International Tables Vol C Tables 4.2.6.8 and 6.1.1.4'
O O 0.0106 0.0060 'International Tables Vol C Tables 4.2.6.8 and 6.1.1.4'

loop_
_geom_angle_atom_site_label_1
_geom_angle_atom_site_label_2
_geom_angle_atom_site_label_3
_geom_angle
_geom_angle_site_symmetry_1
_geom_angle_site_symmetry_3
_geom_angle_publ_flag
C13 O4 C12 116.57(16) . . ?
C8 N1 C17 122.32(16) . . ?
C20 N1 C8 129.31(17) . . ?
C20 N1 C17 108.36(16) . . ?
O1 C7 C6 123.27(18) . . ?
O1 C7 C8 118.51(17) . . ?
C6 C7 C8 117.66(17) . . ?
C15 C9 C10 120.49(17) . . ?
C8 C9 C15 120.20(18) . . ?
C8 C9 C10 119.30(18) . . ?
C9 C15 C14 120.31(18) . . ?
C16 C15 C9 120.18(18) . . ?
C16 C15 C14 119.50(19) . . ?
C4 C6 C7 120.37(18) . . ?
C5 C6 C7 119.79(17) . . ?
C5 C6 C4 119.80(18) . . ?
N1 C8 C7 113.56(16) . . ?
C9 C8 N1 119.28(18) . . ?
C9 C8 C7 127.16(17) . . ?
C15 C16 H16 119.9 . . ?
C15 C16 C17 120.18(19) . . ?
C17 C16 H16 119.9 . . ?
C16 C17 N1 117.84(18) . . ?
C18 C17 N1 107.17(18) . . ?
C18 C17 C16 135.0(2) . . ?
C10 C11 H11 118.7 . . ?
C13 C11 H11 118.7 . . ?
C13 C11 C10 122.62(18) . . ?
O2 C10 C9 120.71(17) . . ?
O2 C10 C11 121.57(18) . . ?
C11 C10 C9 117.73(18) . . ?
N1 C20 H20 126.1 . . ?
C19 C20 N1 107.88(18) . . ?
C19 C20 H20 126.1 . . ?
C6 C4 H4 120.0 . . ?
C3 C4 C6 119.9(2) . . ?
C3 C4 H4 120.0 . . ?
C6 C5 H5 119.8 . . ?
C2 C5 C6 120.35(19) . . ?
C2 C5 H5 119.8 . . ?
O3 C14 C15 122.44(19) . . ?
O3 C14 C13 120.89(19) . . ?
C15 C14 C13 116.66(18) . . ?
C5 C2 H2 120.6 . . ?
C5 C2 C1 118.8(2) . . ?
C1 C2 H2 120.6 . . ?
O4 C13 C11 126.63(18) . . ?
O4 C13 C14 111.23(17) . . ?
C11 C13 C14 122.14(18) . . ?
C20 C19 H19 125.4 . . ?
C20 C19 C18 109.12(18) . . ?
C18 C19 H19 125.4 . . ?
C17 C18 C19 107.47(19) . . ?
C17 C18 H18 126.3 . . ?
C19 C18 H18 126.3 . . ?
C2 C1 Cl1 118.90(17) . . ?
C3 C1 Cl1 119.29(16) . . ?
C3 C1 C2 121.80(19) . . ?
C4 C3 H3 120.3 . . ?
C1 C3 C4 119.30(19) . . ?
C1 C3 H3 120.3 . . ?
O4 C12 H12A 109.5 . . ?
O4 C12 H12B 109.5 . . ?
O4 C12 H12C 109.5 . . ?
H12A C12 H12B 109.5 . . ?
H12A C12 H12C 109.5 . . ?
H12B C12 H12C 109.5 . . ?

loop_
_geom_bond_atom_site_label_1
_geom_bond_atom_site_label_2
_geom_bond_distance
_geom_bond_site_symmetry_2
_geom_bond_publ_flag
Cl1 C1 1.740(2) . ?
O1 C7 1.228(2) . ?
O4 C13 1.337(2) . ?
O4 C12 1.445(3) . ?
O2 C10 1.231(3) . ?
O3 C14 1.221(3) . ?
N1 C8 1.378(2) . ?
N1 C17 1.415(3) . ?
N1 C20 1.378(2) . ?
C7 C6 1.482(3) . ?
C7 C8 1.514(3) . ?
C9 C15 1.435(3) . ?
C9 C8 1.361(3) . ?
C9 C10 1.480(3) . ?
C15 C16 1.372(3) . ?
C15 C14 1.474(3) . ?
C6 C4 1.398(3) . ?
C6 C5 1.397(3) . ?
C16 H16 0.9500 . ?
C16 C17 1.406(3) . ?
C17 C18 1.380(3) . ?
C11 H11 0.9500 . ?
C11 C10 1.453(3) . ?
C11 C13 1.348(3) . ?
C20 H20 0.9500 . ?
C20 C19 1.367(3) . ?
C4 H4 0.9500 . ?
C4 C3 1.388(3) . ?
C5 H5 0.9500 . ?
C5 C2 1.379(3) . ?
C14 C13 1.501(3) . ?
C2 H2 0.9500 . ?
C2 C1 1.396(3) . ?
C19 H19 0.9500 . ?
C19 C18 1.402(3) . ?
C18 H18 0.9500 . ?
C1 C3 1.374(3) . ?
C3 H3 0.9500 . ?
C12 H12A 0.9800 . ?
C12 H12B 0.9800 . ?
C12 H12C 0.9800 . ?

loop_
_geom_torsion_atom_site_label_1
_geom_torsion_atom_site_label_2
_geom_torsion_atom_site_label_3
_geom_torsion_atom_site_label_4
_geom_torsion
_geom_torsion_site_symmetry_1
_geom_torsion_site_symmetry_2
_geom_torsion_site_symmetry_3
_geom_torsion_site_symmetry_4
_geom_torsion_publ_flag
Cl1 C1 C3 C4 179.30(16) . . . . ?
O1 C7 C6 C4 -176.54(18) . . . . ?
O1 C7 C6 C5 5.6(3) . . . . ?
O1 C7 C8 N1 -79.6(2) . . . . ?
O1 C7 C8 C9 100.9(2) . . . . ?
O3 C14 C13 O4 -0.5(3) . . . . ?
O3 C14 C13 C11 179.99(19) . . . . ?
N1 C17 C18 C19 -0.4(2) . . . . ?
N1 C20 C19 C18 -0.1(2) . . . . ?
C7 C6 C4 C3 -179.15(18) . . . . ?
C7 C6 C5 C2 178.61(18) . . . . ?
C9 C15 C16 C17 0.3(3) . . . . ?
C9 C15 C14 O3 -179.11(19) . . . . ?
C9 C15 C14 C13 1.6(3) . . . . ?
C15 C9 C8 N1 -0.5(3) . . . . ?
C15 C9 C8 C7 178.93(18) . . . . ?
C15 C9 C10 O2 178.57(18) . . . . ?
C15 C9 C10 C11 -1.7(3) . . . . ?
C15 C16 C17 N1 -0.5(3) . . . . ?
C15 C16 C17 C18 -179.5(2) . . . . ?
C15 C14 C13 O4 178.82(16) . . . . ?
C15 C14 C13 C11 -0.7(3) . . . . ?
C6 C7 C8 N1 92.2(2) . . . . ?
C6 C7 C8 C9 -87.3(2) . . . . ?
C6 C4 C3 C1 1.3(3) . . . . ?
C6 C5 C2 C1 -0.2(3) . . . . ?
C8 N1 C17 C16 0.1(3) . . . . ?
C8 N1 C17 C18 179.40(17) . . . . ?
C8 N1 C20 C19 -179.10(18) . . . . ?
C8 C7 C6 C4 12.2(3) . . . . ?
C8 C7 C6 C5 -165.67(17) . . . . ?
C8 C9 C15 C16 0.2(3) . . . . ?
C8 C9 C15 C14 -178.91(18) . . . . ?
C8 C9 C10 O2 -2.9(3) . . . . ?
C8 C9 C10 C11 176.84(17) . . . . ?
C16 C15 C14 O3 1.8(3) . . . . ?
C16 C15 C14 C13 -177.55(17) . . . . ?
C16 C17 C18 C19 178.6(2) . . . . ?
C17 N1 C8 C7 -179.17(16) . . . . ?
C17 N1 C8 C9 0.4(3) . . . . ?
C17 N1 C20 C19 -0.1(2) . . . . ?
C10 C9 C15 C16 178.73(17) . . . . ?
C10 C9 C15 C14 -0.4(3) . . . . ?
C10 C9 C8 N1 -179.08(16) . . . . ?
C10 C9 C8 C7 0.4(3) . . . . ?
C10 C11 C13 O4 179.10(18) . . . . ?
C10 C11 C13 C14 -1.5(3) . . . . ?
C20 N1 C8 C7 -0.3(3) . . . . ?
C20 N1 C8 C9 179.20(18) . . . . ?
C20 N1 C17 C16 -178.91(17) . . . . ?
C20 N1 C17 C18 0.4(2) . . . . ?
C20 C19 C18 C17 0.4(2) . . . . ?
C4 C6 C5 C2 0.8(3) . . . . ?
C5 C6 C4 C3 -1.3(3) . . . . ?
C5 C2 C1 Cl1 -179.85(16) . . . . ?
C5 C2 C1 C3 0.2(3) . . . . ?
C14 C15 C16 C17 179.43(18) . . . . ?
C2 C1 C3 C4 -0.7(3) . . . . ?
C13 C11 C10 O2 -177.60(19) . . . . ?
C13 C11 C10 C9 2.7(3) . . . . ?
C12 O4 C13 C11 -4.0(3) . . . . ?
C12 O4 C13 C14 176.52(16) . . . . ?

loop_
_smtbx_masks_void_nr
_smtbx_masks_void_average_x
_smtbx_masks_void_average_y
_smtbx_masks_void_average_z
_smtbx_masks_void_volume
_smtbx_masks_void_count_electrons
_smtbx_masks_void_content
1 -0.160 0.000 -0.622 360.6 99.1 ?
